data_4321353
loop_
_publ_author_name
'Michael Gerken'
'David A. Dixon'
'Gary J. Schrobilgen'

_publ_section_title
;
 The OsO4F-, OsO4F22-, and OsO3F3- Anions, Their Study by Vibrational and
 NMR Spectroscopy and Density Functional Theory Calculations, and the
 X-ray Crystal Structures of [N(CH3)4][OsO4F] and [N(CH3)4][OsO3F3]
;
_journal_name_full 'Inorganic Chemistry'
_journal_page_first 4244
_journal_page_last 4255
_journal_paper_doi 10.1021/ic000259i
_journal_volume 39
_journal_year 2000
_chemical_formula_sum 'C4 H12 F3 N O3 Os'
_chemical_formula_weight 369.35
_chemical_name_systematic
; 
 ? 
;
_space_group_IT_number 15
_symmetry_cell_setting monoclinic
_symmetry_space_group_name_Hall '-C 2yc'
_symmetry_space_group_name_H-M 'C 1 2/c 1'
_atom_sites_solution_hydrogens geom
_atom_sites_solution_primary direct
_atom_sites_solution_secondary difmap
_audit_creation_method SHELXL
_cell_angle_alpha 90.00
_cell_angle_beta 134.128(4)
_cell_angle_gamma 90.00
_cell_formula_units_Z 8
_cell_length_a 16.347(4)
_cell_length_b 13.475(3)
_cell_length_c 11.435(3)
_cell_measurement_temperature 156(2)
_cell_volume 1808.0(8)
_computing_structure_refinement 'SHELXL-93 (Sheldrick, 1993)'
_computing_structure_solution 'SHELXS-86 (Sheldrick, 1990)'
_diffrn_ambient_temperature 156(2)
_diffrn_radiation_monochromator graphite
_diffrn_radiation_source 'fine-focus sealed tube'
_diffrn_radiation_type MoK\a
_diffrn_radiation_wavelength 0.71073
_diffrn_reflns_av_R_equivalents 0.0948
_diffrn_reflns_av_sigmaI/netI 0.1014
_diffrn_reflns_limit_h_max 19
_diffrn_reflns_limit_h_min -20
_diffrn_reflns_limit_k_max 16
_diffrn_reflns_limit_k_min -16
_diffrn_reflns_limit_l_max 14
_diffrn_reflns_limit_l_min -14
_diffrn_reflns_number 6005
_diffrn_reflns_theta_max 26.45
_diffrn_reflns_theta_min 2.30
_exptl_absorpt_coefficient_mu 14.125
_exptl_crystal_density_diffrn 2.714
_exptl_crystal_F_000 1360
_refine_diff_density_max 3.681
_refine_diff_density_min -3.919
_refine_diff_density_rms 0.410
_refine_ls_extinction_coef 0.00043(12)
_refine_ls_extinction_expression Fc^*^=kFc[1+0.001xFc^2^\l^3^/sin(2\q)]^-1/4^
_refine_ls_extinction_method SHELXL
_refine_ls_goodness_of_fit_all 1.005
_refine_ls_goodness_of_fit_obs 1.119
_refine_ls_matrix_type full
_refine_ls_number_parameters 111
_refine_ls_number_reflns 1727
_refine_ls_number_restraints 0
_refine_ls_restrained_S_all 1.022
_refine_ls_restrained_S_obs 1.119
_refine_ls_R_factor_all 0.1075
_refine_ls_R_factor_obs 0.0614
_refine_ls_shift/esd_max -0.002
_refine_ls_shift/esd_mean 0.000
_refine_ls_structure_factor_coef Fsqd
_refine_ls_weighting_details 'w=1/[\s^2^(Fo^2^)+(0.0839P)^2^+0.0000P] where P=(Fo^2^+2Fc^2^)/3'
_refine_ls_weighting_scheme calc
_refine_ls_wR_factor_all 0.1508
_refine_ls_wR_factor_obs 0.1318
_reflns_number_observed 1140
_reflns_number_total 1739
_reflns_observed_criterion >2sigma(I)
_cod_data_source_file ic000259i_2.cif
_cod_data_source_block '[N(CH3)4][OsO3F3]_at_-117C'
_cod_depositor_comments
;
The following automatic conversions were performed:

'_refine_ls_weighting_scheme' value 'calc
w=1/[\s^2^(Fo^2^)+(0.0839P)^2^+0.0000P] where P=(Fo^2^+2Fc^2^)/3' was
changed to 'calc'. New tag '_refine_ls_weighting_details' was
created. The value of the new tag was set to
'w=1/[\s^2^(Fo^2^)+(0.0839P)^2^+0.0000P] where P=(Fo^2^+2Fc^2^)/3'.

Automatic conversion script
Id: cif_fix_values 3143 2015-03-26 13:38:13Z robertas 
;
_cod_original_cell_volume 1808.1(7)
_cod_database_code 4321353

loop_
_symmetry_equiv_pos_as_xyz
'x, y, z'
'-x, y, -z+1/2'
'x+1/2, y+1/2, z'
'-x+1/2, y+1/2, -z+1/2'
'-x, -y, -z'
'x, -y, z-1/2'
'-x+1/2, -y+1/2, -z'
'x+1/2, -y+1/2, z-1/2'

loop_
_atom_site_aniso_label
_atom_site_aniso_U_11
_atom_site_aniso_U_22
_atom_site_aniso_U_33
_atom_site_aniso_U_23
_atom_site_aniso_U_13
_atom_site_aniso_U_12
Os1 0.0170(5) 0.0242(4) 0.0280(5) -0.0032(4) 0.0158(4) -0.0015(4)
F1 0.053(8) 0.034(5) 0.070(8) -0.017(6) 0.052(7) -0.021(6)
O2 0.023(8) 0.061(10) 0.028(8) -0.012(8) 0.003(7) 0.007(8)
N2 0.007(10) 0.012(9) 0.028(12) 0.000 0.012(10) 0.000
O3 0.050(10) 0.013(6) 0.047(9) 0.007(6) 0.033(9) 0.015(6)
N1 0.024(12) 0.039(13) 0.021(11) 0.000 0.019(11) 0.000
O1 0.067(11) 0.052(9) 0.070(11) -0.009(8) 0.061(10) -0.008(8)
F2 0.027(7) 0.044(7) 0.029(7) -0.003(5) 0.012(6) -0.001(6)
C3 0.032(12) 0.028(10) 0.018(10) 0.002(8) 0.014(10) -0.003(10)
C1 0.025(11) 0.052(13) 0.028(12) -0.007(10) 0.017(11) -0.011(10)
C2 0.026(11) 0.052(13) 0.044(12) 0.015(11) 0.029(11) 0.020(11)
C4 0.019(11) 0.036(11) 0.033(12) -0.001(9) 0.015(10) 0.002(9)
F3 0.042(7) 0.043(7) 0.046(7) -0.003(5) 0.035(7) 0.007(6)

loop_
_atom_site_label
_atom_site_type_symbol
_atom_site_fract_x
_atom_site_fract_y
_atom_site_fract_z
_atom_site_U_iso_or_equiv
_atom_site_thermal_displace_type
_atom_site_occupancy
_atom_site_calc_flag
_atom_site_refinement_flags
_atom_site_disorder_group
Os1 Os 0.20199(6) 0.46559(5) 0.20339(9) 0.0229(3) Uani 1 d . .
F1 F 0.2086(9) 0.3199(8) 0.2116(14) 0.044(3) Uani 1 d . .
O2 O 0.0764(12) 0.4545(11) 0.0023(16) 0.050(4) Uani 1 d . .
N2 N 0.5000 0.2853(13) 0.7500 0.016(4) Uani 1 d S .
O3 O 0.2295(12) 0.5913(8) 0.2159(16) 0.037(3) Uani 1 d . .
N1 N 0.0000 0.2187(16) -0.2500 0.025(5) Uani 1 d S .
O1 O 0.1585(13) 0.4595(11) 0.3020(19) 0.051(4) Uani 1 d . .
F2 F 0.3544(9) 0.4475(8) 0.4099(13) 0.040(3) Uani 1 d . .
C3 C 0.5650(15) 0.2213(13) 0.8989(19) 0.030(4) Uani 1 d . .
H3B H 0.5117(15) 0.1788(13) 0.8888(19) 0.044 Uiso 1 calc R .
H3C H 0.6066(15) 0.2635(13) 0.9955(19) 0.044 Uiso 1 calc R .
H3D H 0.6192(15) 0.1798(13) 0.9096(19) 0.044 Uiso 1 calc R .
C1 C -0.0522(16) 0.1539(15) -0.3950(22) 0.036(5) Uani 1 d . .
H1C H 0.0073(16) 0.1133(15) -0.3721(22) 0.054 Uiso 1 calc R .
H1D H -0.0883(16) 0.1957(15) -0.4904(22) 0.054 Uiso 1 calc R .
H1E H -0.1097(16) 0.1105(15) -0.4167(22) 0.054 Uiso 1 calc R .
C2 C -0.0891(15) 0.2807(16) -0.2827(24) 0.036(5) Uani 1 d . .
H2C H -0.1465(15) 0.2376(16) -0.3038(24) 0.054 Uiso 1 calc R .
H2D H -0.1254(15) 0.3226(16) -0.3781(24) 0.054 Uiso 1 calc R .
H2E H -0.0542(15) 0.3226(16) -0.1879(24) 0.054 Uiso 1 calc R .
C4 C 0.5796(15) 0.3502(14) 0.7633(23) 0.032(5) Uani 1 d . .
H4A H 0.6332(15) 0.3091(14) 0.7723(23) 0.048 Uiso 1 calc R .
H4B H 0.6218(15) 0.3922(14) 0.8603(23) 0.048 Uiso 1 calc R .
H4C H 0.5362(15) 0.3922(14) 0.6662(23) 0.048 Uiso 1 calc R .
F3 F 0.2784(10) 0.4418(8) 0.1312(14) 0.040(3) Uani 1 d . .

loop_
_atom_type_symbol
_atom_type_description
_atom_type_scat_dispersion_real
_atom_type_scat_dispersion_imag
_atom_type_scat_source
C C 0.0033 0.0016 'International Tables Vol C Tables 4.2.6.8 and 6.1.1.4'
H H 0.0000 0.0000 'International Tables Vol C Tables 4.2.6.8 and 6.1.1.4'
N N 0.0061 0.0033 'International Tables Vol C Tables 4.2.6.8 and 6.1.1.4'
O O 0.0106 0.0060 'International Tables Vol C Tables 4.2.6.8 and 6.1.1.4'
F F 0.0171 0.0103 'International Tables Vol C Tables 4.2.6.8 and 6.1.1.4'
Os Os -1.2165 7.6030 'International Tables Vol C Tables 4.2.6.8 and 6.1.1.4'

loop_
_geom_angle_atom_site_label_1
_geom_angle_atom_site_label_2
_geom_angle_atom_site_label_3
_geom_angle
_geom_angle_site_symmetry_1
_geom_angle_site_symmetry_3
_geom_angle_publ_flag
O1 Os1 O2 102.8(8) . . ?
O1 Os1 O3 101.3(7) . . ?
O2 Os1 O3 101.2(7) . . ?
O1 Os1 F2 87.8(7) . . ?
O2 Os1 F2 163.3(6) . . ?
O3 Os1 F2 89.0(5) . . ?
O1 Os1 F3 164.0(6) . . ?
O2 Os1 F3 86.5(6) . . ?
O3 Os1 F3 89.4(5) . . ?
F2 Os1 F3 80.4(5) . . ?
O1 Os1 F1 87.4(6) . . ?
O2 Os1 F1 87.2(6) . . ?
O3 Os1 F1 166.0(6) . . ?
F2 Os1 F1 80.4(5) . . ?
F3 Os1 F1 79.9(4) . . ?
C4 N2 C4 107.8(18) . 2_656 ?
C4 N2 C3 110.2(10) . . ?
C4 N2 C3 109.4(10) 2_656 . ?
C4 N2 C3 109.4(10) . 2_656 ?
C4 N2 C3 110.2(10) 2_656 2_656 ?
C3 N2 C3 109.9(17) . 2_656 ?
C2 N1 C2 111.5(21) . 2_554 ?
C2 N1 C1 110.1(11) . . ?
C2 N1 C1 108.0(10) 2_554 . ?
C2 N1 C1 108.0(10) . 2_554 ?
C2 N1 C1 110.1(11) 2_554 2_554 ?
C1 N1 C1 109.1(20) . 2_554 ?

loop_
_geom_bond_atom_site_label_1
_geom_bond_atom_site_label_2
_geom_bond_distance
_geom_bond_site_symmetry_2
_geom_bond_publ_flag
Os1 O1 1.703(12) . ?
Os1 O2 1.718(13) . ?
Os1 O3 1.733(12) . ?
Os1 F2 1.911(11) . ?
Os1 F3 1.944(10) . ?
Os1 F1 1.965(11) . ?
N2 C4 1.48(2) . ?
N2 C4 1.48(2) 2_656 ?
N2 C3 1.50(2) . ?
N2 C3 1.50(2) 2_656 ?
N1 C2 1.48(2) . ?
N1 C2 1.48(2) 2_554 ?
N1 C1 1.51(2) . ?
N1 C1 1.51(2) 2_554 ?
